data_4083703
loop_
_publ_author_name
'L\'egar\'e, Marc-Andr\'e'
'B\'elanger-Chabot, Guillaume'
'De Robillard, Guillaume'
'Langu\'erand, Andr\'e'
'Maron, Laurent'
'Fontaine, Fr\'ed\'eric-Georges'

_publ_section_title
;
 Insights into the Formation of Borabenzene Adducts via Ligand Exchange
 Reactions and TMSCl Elimination from Boracyclohexadiene Precursors
;
_journal_name_full Organometallics
_journal_page_first 140618164232002
_journal_paper_doi 10.1021/om500524j
_journal_year 2014
_chemical_formula_sum 'C26 H44 B P'
_chemical_formula_weight 398.39
_chemical_name_systematic
;

 ?

;
_space_group_IT_number 14
_symmetry_cell_setting monoclinic
_symmetry_space_group_name_Hall '-P 2ybc'
_symmetry_space_group_name_H-M 'P 1 21/c 1'
_atom_sites_solution_hydrogens geom
_atom_sites_solution_primary direct
_atom_sites_solution_secondary difmap
_audit_creation_method SHELXL-97
_cell_angle_alpha 90.00
_cell_angle_beta 100.940(4)
_cell_angle_gamma 90.00
_cell_formula_units_Z 4
_cell_length_a 9.792(3)
_cell_length_b 12.655(4)
_cell_length_c 20.222(8)
_cell_measurement_reflns_used 5848
_cell_measurement_temperature 273(2)
_cell_measurement_theta_max 27.84
_cell_measurement_theta_min 2.61
_cell_volume 2460.3(15)
_computing_cell_refinement 'APEX 2 (Bruker, 2005b)'
_computing_data_collection 'APEX 2 (Bruker, 2005b)'
_computing_data_reduction 'SAINT (Bruker, 2003)'
_computing_molecular_graphics 'SHELXTL (Bruker, 2001)'
_computing_publication_material 'SHELXTL (Bruker, 2001)'
_computing_structure_refinement 'SHELXL-97 (Sheldrick, 1997)'
_computing_structure_solution 'SHELXS-97 (Sheldrick, 1990)'
_diffrn_ambient_temperature 273(2)
_diffrn_measured_fraction_theta_full 1.000
_diffrn_measured_fraction_theta_max 1.000
_diffrn_measurement_device_type 'Bruker Smart APEX II CCD'
_diffrn_measurement_method \w
_diffrn_radiation_monochromator graphite
_diffrn_radiation_source 'fine-focus sealed tube'
_diffrn_radiation_type MoK\a
_diffrn_radiation_wavelength 0.71073
_diffrn_reflns_av_R_equivalents 0.0342
_diffrn_reflns_av_sigmaI/netI 0.0240
_diffrn_reflns_limit_h_max 11
_diffrn_reflns_limit_h_min -11
_diffrn_reflns_limit_k_max 15
_diffrn_reflns_limit_k_min -15
_diffrn_reflns_limit_l_max 24
_diffrn_reflns_limit_l_min -24
_diffrn_reflns_number 24184
_diffrn_reflns_theta_full 25.00
_diffrn_reflns_theta_max 25.00
_diffrn_reflns_theta_min 1.91
_exptl_absorpt_coefficient_mu 0.121
_exptl_absorpt_correction_T_max 0.9988
_exptl_absorpt_correction_T_min 0.9952
_exptl_absorpt_correction_type integration
_exptl_absorpt_process_details 'XPREP (Bruker, 2005a)'
_exptl_crystal_colour colorless
_exptl_crystal_density_diffrn 1.076
_exptl_crystal_density_method 'not measured'
_exptl_crystal_description Plate
_exptl_crystal_F_000 880
_exptl_crystal_size_max 0.04
_exptl_crystal_size_mid 0.03
_exptl_crystal_size_min 0.01
_refine_diff_density_max 0.351
_refine_diff_density_min -0.180
_refine_diff_density_rms 0.037
_refine_ls_extinction_method none
_refine_ls_goodness_of_fit_ref 1.009
_refine_ls_hydrogen_treatment constr
_refine_ls_matrix_type full
_refine_ls_number_parameters 388
_refine_ls_number_reflns 4330
_refine_ls_number_restraints 180
_refine_ls_restrained_S_all 1.075
_refine_ls_R_factor_all 0.0590
_refine_ls_R_factor_gt 0.0439
_refine_ls_shift/su_max 0.005
_refine_ls_shift/su_mean 0.000
_refine_ls_structure_factor_coef Fsqd
_refine_ls_weighting_details 'calc w=1/[\s^2^(Fo^2^)+(0.0597P)^2^+0.9960P] where P=(Fo^2^+2Fc^2^)/3'
_refine_ls_weighting_scheme calc
_refine_ls_wR_factor_gt 0.1120
_refine_ls_wR_factor_ref 0.1236
_reflns_number_gt 3405
_reflns_number_total 4330
_reflns_threshold_expression >2sigma(I)
_cod_data_source_file om500524j_si_002.cif
_cod_data_source_block ald002b
_cod_depositor_comments
;
The following automatic conversions were performed:

'_symmetry_cell_setting' value 'Monoclinic' changed to 'monoclinic'
according to
/usr/data/users/saulius/crontab/automatic-downloads/rss-feeds/ACS/lib/dictionaries/cif_core.dic
dictionary named 'cif_core.dic' version 2.4.2 from 2011-04-26.

Automatic conversion script
Id: cif_fix_values 2281 2013-09-26 08:29:07Z andrius 
;
_cod_original_cell_volume 2460.2(16)
_cod_original_sg_symbol_H-M P2(1)/c
_cod_database_code 4083703

loop_
_symmetry_equiv_pos_as_xyz
'x, y, z'
'-x, y+1/2, -z+1/2'
'-x, -y, -z'
'x, -y-1/2, z-1/2'

loop_
_atom_site_label
_atom_site_type_symbol
_atom_site_fract_x
_atom_site_fract_y
_atom_site_fract_z
_atom_site_U_iso_or_equiv
_atom_site_adp_type
_atom_site_occupancy
_atom_site_symmetry_multiplicity
_atom_site_calc_flag
_atom_site_refinement_flags
_atom_site_disorder_assembly
_atom_site_disorder_group
P1 P 0.07158(5) -0.01720(4) 0.18591(2) 0.03087(16) Uani 1 1 d . . .
B1A B 0.1635(14) 0.1026(14) 0.1562(8) 0.035(3) Uani 0.62 1 d PU A 1
C1A C 0.1236(9) 0.1523(8) 0.0916(6) 0.0431(18) Uani 0.62 1 d PU A 1
H1A H 0.0463 0.1263 0.0621 0.052 Uiso 0.62 1 calc PR A 1
C2A C 0.1933(6) 0.2355(6) 0.0715(4) 0.0479(15) Uani 0.62 1 d PU A 1
H2A H 0.1663 0.2602 0.0276 0.057 Uiso 0.62 1 calc PR A 1
C3A C 0.3012(5) 0.2841(4) 0.1128(3) 0.0383(11) Uani 0.62 1 d PU A 1
C4A C 0.3443(5) 0.2455(4) 0.1788(3) 0.0438(12) Uani 0.62 1 d PU A 1
H4A H 0.4186 0.2786 0.2066 0.053 Uiso 0.62 1 calc PR A 1
C5A C 0.2803(7) 0.1590(5) 0.2050(4) 0.0417(14) Uani 0.62 1 d PU A 1
H5A H 0.3076 0.1373 0.2494 0.050 Uiso 0.62 1 calc PR A 1
C6A C 0.3708(4) 0.3792(3) 0.0869(2) 0.0475(9) Uani 0.62 1 d PU A 1
H6A H 0.2983 0.4237 0.0606 0.057 Uiso 0.62 1 calc PR A 1
C7A C 0.4529(6) 0.4462(5) 0.1437(3) 0.0705(16) Uani 0.62 1 d PU A 1
H7A1 H 0.4939 0.5052 0.1249 0.106 Uiso 0.62 1 calc PR A 1
H7A2 H 0.5249 0.4039 0.1699 0.106 Uiso 0.62 1 calc PR A 1
H7A3 H 0.3915 0.4714 0.1720 0.106 Uiso 0.62 1 calc PR A 1
C8A C 0.4734(8) 0.3531(7) 0.0442(4) 0.085(3) Uani 0.62 1 d PU A 1
H8A1 H 0.4300 0.3097 0.0072 0.127 Uiso 0.62 1 calc PR A 1
H8A2 H 0.5501 0.3156 0.0705 0.127 Uiso 0.62 1 calc PR A 1
H8A3 H 0.5065 0.4171 0.0272 0.127 Uiso 0.62 1 calc PR A 1
B1B B 0.187(2) 0.098(2) 0.1627(13) 0.030(4) Uani 0.38 1 d PU A 2
C1B C 0.1544(14) 0.1353(13) 0.0890(10) 0.038(3) Uani 0.38 1 d PU A 2
H1B H 0.0863 0.1057 0.0559 0.046 Uiso 0.38 1 calc PR A 2
C2B C 0.2427(10) 0.2221(10) 0.0776(6) 0.045(2) Uani 0.38 1 d PU A 2
H2B H 0.2245 0.2548 0.0357 0.054 Uiso 0.38 1 calc PR A 2
C3B C 0.3527(8) 0.2597(6) 0.1251(4) 0.0374(18) Uani 0.38 1 d PU A 2
C4B C 0.3828(11) 0.2119(8) 0.1846(6) 0.058(3) Uani 0.38 1 d PU A 2
H4B H 0.4588 0.2363 0.2156 0.070 Uiso 0.38 1 calc PR A 2
C5B C 0.3094(12) 0.1300(9) 0.2025(7) 0.048(3) Uani 0.38 1 d PU A 2
H5B H 0.3425 0.0947 0.2426 0.058 Uiso 0.38 1 calc PR A 2
C6B C 0.4479(7) 0.3502(5) 0.1113(3) 0.0485(14) Uani 0.38 1 d PU A 2
H6B H 0.5428 0.3389 0.1361 0.058 Uiso 0.38 1 calc PR A 2
C7B C 0.3911(11) 0.4600(9) 0.1308(6) 0.083(3) Uani 0.38 1 d PU A 2
H7B1 H 0.4526 0.5152 0.1223 0.124 Uiso 0.38 1 calc PR A 2
H7B2 H 0.3860 0.4597 0.1778 0.124 Uiso 0.38 1 calc PR A 2
H7B3 H 0.3001 0.4719 0.1044 0.124 Uiso 0.38 1 calc PR A 2
C8B C 0.4453(11) 0.3486(8) 0.0299(5) 0.043(2) Uani 0.38 1 d PU A 2
H8B1 H 0.5053 0.4031 0.0187 0.065 Uiso 0.38 1 calc PR A 2
H8B2 H 0.3520 0.3609 0.0061 0.065 Uiso 0.38 1 calc PR A 2
H8B3 H 0.4768 0.2811 0.0172 0.065 Uiso 0.38 1 calc PR A 2
C11A C -0.1105(5) -0.0129(4) 0.1459(2) 0.0396(11) Uani 0.80 1 d PU A 1
H11A H -0.1089 -0.0007 0.0982 0.048 Uiso 0.80 1 calc PR A 1
C12A C -0.1850(3) 0.0851(2) 0.16728(15) 0.0502(7) Uani 0.80 1 d PU A 1
H12A H -0.1932 0.0780 0.2141 0.060 Uiso 0.80 1 calc PR A 1
H12B H -0.1298 0.1476 0.1633 0.060 Uiso 0.80 1 calc PR A 1
C13A C -0.3279(4) 0.0985(3) 0.1245(2) 0.0734(11) Uani 0.80 1 d PU A 1
H13A H -0.3189 0.1146 0.0786 0.088 Uiso 0.80 1 calc PR A 1
H13B H -0.3742 0.1577 0.1414 0.088 Uiso 0.80 1 calc PR A 1
C14A C -0.4154(4) 0.0004(4) 0.1247(3) 0.0840(13) Uani 0.80 1 d PU A 1
H14A H -0.5040 0.0103 0.0945 0.101 Uiso 0.80 1 calc PR A 1
H14B H -0.4334 -0.0114 0.1696 0.101 Uiso 0.80 1 calc PR A 1
C15A C -0.3411(4) -0.0967(4) 0.1023(3) 0.0899(12) Uani 0.80 1 d PU A 1
H15A H -0.3969 -0.1593 0.1051 0.108 Uiso 0.80 1 calc PR A 1
H15B H -0.3318 -0.0879 0.0557 0.108 Uiso 0.80 1 calc PR A 1
C16A C -0.1974(7) -0.1115(5) 0.1461(3) 0.0650(15) Uani 0.80 1 d PU A 1
H16A H -0.2072 -0.1276 0.1919 0.078 Uiso 0.80 1 calc PR A 1
H16B H -0.1509 -0.1706 0.1293 0.078 Uiso 0.80 1 calc PR A 1
C11B C -0.130(2) 0.0012(17) 0.1626(9) 0.032(4) Uani 0.20 1 d PU A 2
H11B H -0.1546 0.0467 0.1977 0.039 Uiso 0.20 1 calc PR A 2
C12B C -0.1809(12) 0.0561(10) 0.0985(7) 0.061(3) Uani 0.20 1 d PU A 2
H12C H -0.1562 0.0160 0.0616 0.073 Uiso 0.20 1 calc PR A 2
H12D H -0.1377 0.1252 0.0992 0.073 Uiso 0.20 1 calc PR A 2
C13B C -0.3396(15) 0.0685(11) 0.0876(7) 0.056(3) Uani 0.20 1 d PU A 2
H13C H -0.3622 0.1158 0.1217 0.067 Uiso 0.20 1 calc PR A 2
H13D H -0.3722 0.1011 0.0441 0.067 Uiso 0.20 1 calc PR A 2
C14B C -0.411(2) -0.0270(15) 0.0904(9) 0.070(5) Uani 0.20 1 d PU A 2
H14C H -0.4058 -0.0677 0.0502 0.084 Uiso 0.20 1 calc PR A 2
H14D H -0.5082 -0.0115 0.0897 0.084 Uiso 0.20 1 calc PR A 2
C15B C -0.3577(14) -0.0924(13) 0.1499(8) 0.067(4) Uani 0.20 1 d PU A 2
H15C H -0.3985 -0.1622 0.1423 0.081 Uiso 0.20 1 calc PR A 2
H15D H -0.3902 -0.0621 0.1882 0.081 Uiso 0.20 1 calc PR A 2
C16B C -0.204(2) -0.1046(17) 0.1683(8) 0.035(4) Uani 0.20 1 d PU A 2
H16C H -0.1734 -0.1561 0.1387 0.042 Uiso 0.20 1 calc PR A 2
H16D H -0.1793 -0.1308 0.2141 0.042 Uiso 0.20 1 calc PR A 2
C21 C 0.1328(2) -0.14324(15) 0.15690(9) 0.0364(4) Uani 1 1 d . A .
H21 H 0.0743 -0.1997 0.1697 0.044 Uiso 1 1 calc R . .
C22 C 0.2827(2) -0.1670(2) 0.18947(11) 0.0540(6) Uani 1 1 d . . .
H22A H 0.2899 -0.1732 0.2378 0.065 Uiso 1 1 calc R A .
H22B H 0.3417 -0.1091 0.1809 0.065 Uiso 1 1 calc R . .
C23 C 0.3327(3) -0.2692(2) 0.16196(13) 0.0712(8) Uani 1 1 d . A .
H23A H 0.4300 -0.2802 0.1816 0.085 Uiso 1 1 calc R . .
H23B H 0.2802 -0.3282 0.1749 0.085 Uiso 1 1 calc R . .
C24 C 0.3155(3) -0.2662(2) 0.08605(12) 0.0672(7) Uani 1 1 d . . .
H24A H 0.3746 -0.2114 0.0731 0.081 Uiso 1 1 calc R A .
H24B H 0.3444 -0.3333 0.0700 0.081 Uiso 1 1 calc R . .
C25 C 0.1678(3) -0.2450(2) 0.05422(11) 0.0595(6) Uani 1 1 d . A .
H25A H 0.1102 -0.3034 0.0635 0.071 Uiso 1 1 calc R . .
H25B H 0.1601 -0.2400 0.0058 0.071 Uiso 1 1 calc R . .
C26 C 0.1152(3) -0.14368(19) 0.08028(10) 0.0524(6) Uani 1 1 d . . .
H26A H 0.0175 -0.1349 0.0606 0.063 Uiso 1 1 calc R A .
H26B H 0.1655 -0.0843 0.0662 0.063 Uiso 1 1 calc R . .
C31 C 0.10361(19) -0.02491(14) 0.27777(9) 0.0330(4) Uani 1 1 d . A .
H31 H 0.2045 -0.0335 0.2912 0.040 Uiso 1 1 calc R . .
C32 C 0.0700(2) 0.07625(16) 0.31289(10) 0.0449(5) Uani 1 1 d . . .
H32A H 0.1087 0.1368 0.2935 0.054 Uiso 1 1 calc R A .
H32B H -0.0300 0.0854 0.3065 0.054 Uiso 1 1 calc R . .
C33 C 0.1314(3) 0.06912(19) 0.38772(10) 0.0541(6) Uani 1 1 d . A .
H33A H 0.2319 0.0648 0.3939 0.065 Uiso 1 1 calc R . .
H33B H 0.1081 0.1326 0.4101 0.065 Uiso 1 1 calc R . .
C34 C 0.0770(3) -0.0262(2) 0.41933(11) 0.0615(7) Uani 1 1 d . . .
H34A H -0.0219 -0.0176 0.4181 0.074 Uiso 1 1 calc R A .
H34B H 0.1229 -0.0313 0.4661 0.074 Uiso 1 1 calc R . .
C35 C 0.1014(3) -0.1273(2) 0.38298(11) 0.0664(7) Uani 1 1 d . A .
H35A H 0.0582 -0.1860 0.4021 0.080 Uiso 1 1 calc R . .
H35B H 0.2005 -0.1411 0.3895 0.080 Uiso 1 1 calc R . .
C36 C 0.0418(3) -0.11977(17) 0.30796(10) 0.0510(6) Uani 1 1 d . . .
H36A H -0.0585 -0.1126 0.3010 0.061 Uiso 1 1 calc R A .
H36B H 0.0630 -0.1839 0.2856 0.061 Uiso 1 1 calc R . .

loop_
_atom_site_aniso_label
_atom_site_aniso_U_11
_atom_site_aniso_U_22
_atom_site_aniso_U_33
_atom_site_aniso_U_23
_atom_site_aniso_U_13
_atom_site_aniso_U_12
P1 0.0326(3) 0.0330(3) 0.0264(3) 0.00187(19) 0.00429(18) -0.0031(2)
B1A 0.030(4) 0.040(4) 0.032(4) -0.001(3) 0.001(3) -0.005(3)
C1A 0.046(4) 0.046(4) 0.038(3) 0.005(2) 0.008(3) -0.004(3)
C2A 0.050(3) 0.053(3) 0.039(2) 0.0160(19) 0.005(3) -0.004(3)
C3A 0.039(2) 0.036(2) 0.041(2) 0.0108(18) 0.011(2) 0.0027(19)
C4A 0.039(2) 0.039(3) 0.053(3) 0.000(2) 0.006(2) -0.0101(19)
C5A 0.043(3) 0.045(3) 0.036(2) 0.000(2) 0.005(2) -0.004(2)
C6A 0.045(2) 0.045(2) 0.053(2) 0.0120(17) 0.0097(17) -0.0026(16)
C7A 0.074(3) 0.053(3) 0.078(3) 0.009(2) -0.002(3) -0.018(3)
C8A 0.086(3) 0.088(3) 0.084(3) 0.0088(19) 0.022(2) -0.0122(19)
B1B 0.030(6) 0.033(5) 0.027(5) 0.009(3) 0.006(4) -0.005(4)
C1B 0.039(5) 0.040(4) 0.038(4) 0.001(3) 0.012(4) 0.006(3)
C2B 0.048(5) 0.049(4) 0.041(4) 0.016(3) 0.016(4) 0.006(4)
C3B 0.037(4) 0.039(4) 0.037(4) 0.001(3) 0.009(3) -0.006(3)
C4B 0.061(5) 0.058(5) 0.052(4) 0.000(4) 0.004(3) -0.016(4)
C5B 0.046(5) 0.049(5) 0.050(4) 0.003(4) 0.013(3) -0.013(4)
C6B 0.050(3) 0.049(3) 0.047(3) 0.009(3) 0.008(3) -0.007(3)
C7B 0.087(5) 0.067(5) 0.095(5) 0.003(4) 0.020(4) -0.011(4)
C8B 0.045(3) 0.048(3) 0.040(3) 0.0132(18) 0.0161(19) -0.0111(18)
C11A 0.035(2) 0.037(2) 0.045(2) -0.0003(18) 0.0035(17) 0.0028(14)
C12A 0.0405(14) 0.0422(15) 0.0671(18) 0.0004(13) 0.0080(13) 0.0050(12)
C13A 0.0495(19) 0.068(2) 0.098(3) 0.007(2) 0.0028(19) 0.0177(16)
C14A 0.0409(18) 0.098(3) 0.108(3) 0.003(3) 0.003(2) 0.0041(18)
C15A 0.051(2) 0.088(3) 0.122(3) -0.022(2) -0.006(2) -0.0157(19)
C16A 0.046(2) 0.055(2) 0.091(4) -0.007(3) 0.004(3) -0.0051(16)
C11B 0.025(5) 0.037(6) 0.034(6) -0.007(4) 0.004(4) 0.001(4)
C12B 0.056(5) 0.056(5) 0.068(5) 0.014(4) 0.009(4) -0.002(4)
C13B 0.055(5) 0.050(5) 0.059(5) 0.010(4) 0.003(4) 0.014(4)
C14B 0.064(6) 0.073(6) 0.070(6) 0.004(5) 0.006(5) 0.001(5)
C15B 0.056(5) 0.070(6) 0.072(5) 0.004(5) 0.003(4) -0.007(4)
C16B 0.034(5) 0.033(5) 0.037(5) 0.009(4) 0.007(4) -0.008(4)
C21 0.0386(10) 0.0400(11) 0.0306(10) -0.0042(8) 0.0068(8) -0.0022(8)
C22 0.0451(12) 0.0703(16) 0.0437(12) -0.0172(11) 0.0010(10) 0.0136(11)
C23 0.0635(16) 0.086(2) 0.0616(16) -0.0226(14) 0.0059(13) 0.0293(14)
C24 0.0628(16) 0.0809(18) 0.0633(16) -0.0285(14) 0.0253(13) 0.0033(13)
C25 0.0727(17) 0.0651(16) 0.0420(13) -0.0211(11) 0.0146(11) -0.0057(13)
C26 0.0635(15) 0.0609(14) 0.0304(11) -0.0108(10) 0.0029(10) 0.0016(11)
C31 0.0365(10) 0.0344(10) 0.0288(9) 0.0017(8) 0.0081(8) 0.0029(8)
C32 0.0611(13) 0.0377(12) 0.0373(11) -0.0032(9) 0.0126(10) 0.0024(10)
C33 0.0693(15) 0.0581(15) 0.0360(12) -0.0121(10) 0.0129(11) 0.0024(12)
C34 0.0829(18) 0.0730(17) 0.0322(11) 0.0001(11) 0.0201(11) 0.0035(14)
C35 0.112(2) 0.0541(15) 0.0378(13) 0.0121(10) 0.0258(13) 0.0047(14)
C36 0.0804(16) 0.0394(12) 0.0373(12) 0.0031(9) 0.0217(11) -0.0052(11)

loop_
_atom_type_symbol
_atom_type_description
_atom_type_scat_dispersion_real
_atom_type_scat_dispersion_imag
_atom_type_scat_source
C C 0.0033 0.0016 'International Tables Vol C Tables 4.2.6.8 and 6.1.1.4'
H H 0.0000 0.0000 'International Tables Vol C Tables 4.2.6.8 and 6.1.1.4'
B B 0.0013 0.0007 'International Tables Vol C Tables 4.2.6.8 and 6.1.1.4'
P P 0.1023 0.0942 'International Tables Vol C Tables 4.2.6.8 and 6.1.1.4'

loop_
_geom_angle_atom_site_label_1
_geom_angle_atom_site_label_2
_geom_angle_atom_site_label_3
_geom_angle
C11A P1 C31 114.82(17)
C11A P1 C21 103.67(17)
C31 P1 C21 105.94(8)
C11A P1 B1A 108.5(5)
C31 P1 B1A 111.1(5)
C21 P1 B1A 112.7(5)
C31 P1 C11B 102.8(5)
C21 P1 C11B 113.7(6)
B1A P1 C11B 110.1(8)
C11A P1 B1B 115.8(7)
C31 P1 B1B 106.8(8)
C21 P1 B1B 109.4(8)
C11B P1 B1B 117.2(10)
C1A B1A C5A 114.9(12)
C1A B1A P1 124.6(10)
C5A B1A P1 120.2(10)
C2A C1A B1A 123.1(10)
C2A C1A H1A 118.4
B1A C1A H1A 118.4
C1A C2A C3A 122.7(7)
C1A C2A H2A 118.6
C3A C2A H2A 118.6
C2A C3A C4A 118.8(5)
C2A C3A C6A 119.4(5)
C4A C3A C6A 121.8(5)
C3A C4A C5A 123.3(5)
C3A C4A H4A 118.3
C5A C4A H4A 118.3
C4A C5A B1A 116.7(9)
C4A C5A H5A 121.7
B1A C5A H5A 121.7
C8A C6A C3A 114.9(5)
C8A C6A C7A 104.1(5)
C3A C6A C7A 112.6(4)
C8A C6A H6A 108.3
C3A C6A H6A 108.3
C7A C6A H6A 108.3
C6A C7A H7A1 109.5
C6A C7A H7A2 109.5
H7A1 C7A H7A2 109.5
C6A C7A H7A3 109.5
H7A1 C7A H7A3 109.5
H7A2 C7A H7A3 109.5
C6A C8A H8A1 109.5
C6A C8A H8A2 109.5
H8A1 C8A H8A2 109.5
C6A C8A H8A3 109.5
H8A1 C8A H8A3 109.5
H8A2 C8A H8A3 109.5
C5B B1B C1B 118.2(18)
C5B B1B P1 124.2(16)
C1B B1B P1 116.1(15)
C2B C1B B1B 111.7(15)
C2B C1B H1B 124.2
B1B C1B H1B 124.2
C3B C2B C1B 124.1(12)
C3B C2B H2B 117.9
C1B C2B H2B 117.9
C4B C3B C2B 118.8(9)
C4B C3B C6B 117.8(8)
C2B C3B C6B 123.3(8)
C3B C4B C5B 123.7(11)
C3B C4B H4B 118.1
C5B C4B H4B 118.1
C4B C5B B1B 121.4(15)
C4B C5B H5B 119.3
B1B C5B H5B 119.3
C3B C6B C7B 110.9(6)
C3B C6B C8B 106.2(6)
C7B C6B C8B 108.9(7)
C3B C6B H6B 110.2
C7B C6B H6B 110.2
C8B C6B H6B 110.3
C6B C7B H7B1 109.5
C6B C7B H7B2 109.5
H7B1 C7B H7B2 109.5
C6B C7B H7B3 109.5
H7B1 C7B H7B3 109.5
H7B2 C7B H7B3 109.5
C6B C8B H8B1 109.5
C6B C8B H8B2 109.5
H8B1 C8B H8B2 109.5
C6B C8B H8B3 109.5
H8B1 C8B H8B3 109.5
H8B2 C8B H8B3 109.5
C16A C11A C12A 111.5(4)
C16A C11A P1 118.7(4)
C12A C11A P1 112.2(3)
C16A C11A H11A 104.3
C12A C11A H11A 104.3
P1 C11A H11A 104.3
C13A C12A C11A 111.5(3)
C13A C12A H12A 109.3
C11A C12A H12A 109.3
C13A C12A H12B 109.3
C11A C12A H12B 109.3
H12A C12A H12B 108.0
C12A C13A C14A 111.8(3)
C12A C13A H13A 109.3
C14A C13A H13A 109.3
C12A C13A H13B 109.3
C14A C13A H13B 109.3
H13A C13A H13B 107.9
C13A C14A C15A 110.8(3)
C13A C14A H14A 109.5
C15A C14A H14A 109.5
C13A C14A H14B 109.5
C15A C14A H14B 109.5
H14A C14A H14B 108.1
C16A C15A C14A 111.2(4)
C16A C15A H15A 109.4
C14A C15A H15A 109.4
C16A C15A H15B 109.4
C14A C15A H15B 109.4
H15A C15A H15B 108.0
C11A C16A C15A 110.8(5)
C11A C16A H16A 109.5
C15A C16A H16A 109.5
C11A C16A H16B 109.5
C15A C16A H16B 109.5
H16A C16A H16B 108.1
C12B C11B C16B 113.0(15)
C12B C11B P1 115.3(12)
C16B C11B P1 110.4(14)
C12B C11B H11B 105.8
C16B C11B H11B 105.8
P1 C11B H11B 105.8
C11B C12B C13B 109.8(12)
C11B C12B H12C 109.7
C13B C12B H12C 109.7
C11B C12B H12D 109.7
C13B C12B H12D 109.7
H12C C12B H12D 108.2
C14B C13B C12B 113.8(13)
C14B C13B H13C 108.8
C12B C13B H13C 108.8
C14B C13B H13D 108.8
C12B C13B H13D 108.8
H13C C13B H13D 107.7
C13B C14B C15B 114.5(14)
C13B C14B H14C 108.6
C15B C14B H14C 108.6
C13B C14B H14D 108.6
C15B C14B H14D 108.6
H14C C14B H14D 107.6
C14B C15B C16B 116.5(15)
C14B C15B H15C 108.2
C16B C15B H15C 108.2
C14B C15B H15D 108.2
C16B C15B H15D 108.2
H15C C15B H15D 107.3
C15B C16B C11B 111.2(16)
C15B C16B H16C 109.4
C11B C16B H16C 109.4
C15B C16B H16D 109.4
C11B C16B H16D 109.4
H16C C16B H16D 108.0
C22 C21 C26 110.67(17)
C22 C21 P1 112.33(14)
C26 C21 P1 110.25(14)
C22 C21 H21 107.8
C26 C21 H21 107.8
P1 C21 H21 107.8
C21 C22 C23 111.14(18)
C21 C22 H22A 109.4
C23 C22 H22A 109.4
C21 C22 H22B 109.4
C23 C22 H22B 109.4
H22A C22 H22B 108.0
C24 C23 C22 111.5(2)
C24 C23 H23A 109.3
C22 C23 H23A 109.3
C24 C23 H23B 109.3
C22 C23 H23B 109.3
H23A C23 H23B 108.0
C25 C24 C23 110.75(19)
C25 C24 H24A 109.5
C23 C24 H24A 109.5
C25 C24 H24B 109.5
C23 C24 H24B 109.5
H24A C24 H24B 108.1
C24 C25 C26 111.65(19)
C24 C25 H25A 109.3
C26 C25 H25A 109.3
C24 C25 H25B 109.3
C26 C25 H25B 109.3
H25A C25 H25B 108.0
C25 C26 C21 112.11(19)
C25 C26 H26A 109.2
C21 C26 H26A 109.2
C25 C26 H26B 109.2
C21 C26 H26B 109.2
H26A C26 H26B 107.9
C36 C31 C32 109.68(16)
C36 C31 P1 116.44(13)
C32 C31 P1 114.64(13)
C36 C31 H31 104.9
C32 C31 H31 104.9
P1 C31 H31 104.9
C33 C32 C31 109.47(17)
C33 C32 H32A 109.8
C31 C32 H32A 109.8
C33 C32 H32B 109.8
C31 C32 H32B 109.8
H32A C32 H32B 108.2
C34 C33 C32 111.36(19)
C34 C33 H33A 109.4
C32 C33 H33A 109.4
C34 C33 H33B 109.4
C32 C33 H33B 109.4
H33A C33 H33B 108.0
C33 C34 C35 111.60(18)
C33 C34 H34A 109.3
C35 C34 H34A 109.3
C33 C34 H34B 109.3
C35 C34 H34B 109.3
H34A C34 H34B 108.0
C34 C35 C36 111.4(2)
C34 C35 H35A 109.4
C36 C35 H35A 109.4
C34 C35 H35B 109.4
C36 C35 H35B 109.4
H35A C35 H35B 108.0
C35 C36 C31 110.05(19)
C35 C36 H36A 109.7
C31 C36 H36A 109.7
C35 C36 H36B 109.7
C31 C36 H36B 109.7
H36A C36 H36B 108.2

loop_
_geom_bond_atom_site_label_1
_geom_bond_atom_site_label_2
_geom_bond_distance
P1 C11A 1.813(5)
P1 C31 1.8269(19)
P1 C21 1.839(2)
P1 B1A 1.917(17)
P1 C11B 1.953(19)
P1 B1B 1.95(2)
B1A C1A 1.44(2)
B1A C5A 1.537(17)
C1A C2A 1.358(13)
C1A H1A 0.9300
C2A C3A 1.364(9)
C2A H2A 0.9300
C3A C4A 1.409(8)
C3A C6A 1.525(6)
C4A C5A 1.412(10)
C4A H4A 0.9300
C5A H5A 0.9300
C6A C8A 1.480(9)
C6A C7A 1.527(7)
C6A H6A 0.9800
C7A H7A1 0.9600
C7A H7A2 0.9600
C7A H7A3 0.9600
C8A H8A1 0.9600
C8A H8A2 0.9600
C8A H8A3 0.9600
B1B C5B 1.37(3)
B1B C1B 1.54(3)
C1B C2B 1.44(2)
C1B H1B 0.9300
C2B C3B 1.385(15)
C2B H2B 0.9300
C3B C4B 1.328(14)
C3B C6B 1.536(10)
C4B C5B 1.349(17)
C4B H4B 0.9300
C5B H5B 0.9300
C6B C7B 1.574(13)
C6B C8B 1.641(11)
C6B H6B 0.9800
C7B H7B1 0.9600
C7B H7B2 0.9600
C7B H7B3 0.9600
C8B H8B1 0.9600
C8B H8B2 0.9600
C8B H8B3 0.9600
C11A C16A 1.512(8)
C11A C12A 1.541(5)
C11A H11A 0.9800
C12A C13A 1.509(4)
C12A H12A 0.9700
C12A H12B 0.9700
C13A C14A 1.509(6)
C13A H13A 0.9700
C13A H13B 0.9700
C14A C15A 1.539(6)
C14A H14A 0.9700
C14A H14B 0.9700
C15A C16A 1.526(7)
C15A H15A 0.9700
C15A H15B 0.9700
C16A H16A 0.9700
C16A H16B 0.9700
C11B C12B 1.47(2)
C11B C16B 1.54(3)
C11B H11B 0.9800
C12B C13B 1.536(18)
C12B H12C 0.9700
C12B H12D 0.9700
C13B C14B 1.40(2)
C13B H13C 0.9700
C13B H13D 0.9700
C14B C15B 1.47(2)
C14B H14C 0.9700
C14B H14D 0.9700
C15B C16B 1.49(3)
C15B H15C 0.9700
C15B H15D 0.9700
C16B H16C 0.9700
C16B H16D 0.9700
C21 C22 1.520(3)
C21 C26 1.526(3)
C21 H21 0.9800
C22 C23 1.525(3)
C22 H22A 0.9700
C22 H22B 0.9700
C23 C24 1.513(3)
C23 H23A 0.9700
C23 H23B 0.9700
C24 C25 1.492(3)
C24 H24A 0.9700
C24 H24B 0.9700
C25 C26 1.513(3)
C25 H25A 0.9700
C25 H25B 0.9700
C26 H26A 0.9700
C26 H26B 0.9700
C31 C36 1.523(3)
C31 C32 1.530(3)
C31 H31 0.9800
C32 C33 1.521(3)
C32 H32A 0.9700
C32 H32B 0.9700
C33 C34 1.509(3)
C33 H33A 0.9700
C33 H33B 0.9700
C34 C35 1.517(3)
C34 H34A 0.9700
C34 H34B 0.9700
C35 C36 1.522(3)
C35 H35A 0.9700
C35 H35B 0.9700
C36 H36A 0.9700
C36 H36B 0.9700

loop_
_geom_torsion_atom_site_label_1
_geom_torsion_atom_site_label_2
_geom_torsion_atom_site_label_3
_geom_torsion_atom_site_label_4
_geom_torsion
C11A P1 B1A C1A -30.3(14)
C31 P1 B1A C1A -157.4(11)
C21 P1 B1A C1A 83.9(12)
C11B P1 B1A C1A -44.1(15)
B1B P1 B1A C1A 148(12)
C11A P1 B1A C5A 143.9(9)
C31 P1 B1A C5A 16.7(12)
C21 P1 B1A C5A -102.0(10)
C11B P1 B1A C5A 130.0(10)
B1B P1 B1A C5A -38(10)
C5A B1A C1A C2A 7.4(17)
P1 B1A C1A C2A -178.2(8)
B1A C1A C2A C3A -5.1(14)
C1A C2A C3A C4A 1.3(9)
C1A C2A C3A C6A -178.0(6)
C2A C3A C4A C5A -0.7(8)
C6A C3A C4A C5A 178.6(5)
C3A C4A C5A B1A 3.4(10)
C1A B1A C5A C4A -6.4(15)
P1 B1A C5A C4A 178.9(7)
C2A C3A C6A C8A -80.3(6)
C4A C3A C6A C8A 100.4(6)
C2A C3A C6A C7A 160.6(5)
C4A C3A C6A C7A -18.7(7)
C11A P1 B1B C5B 156.6(17)
C31 P1 B1B C5B 27(2)
C21 P1 B1B C5B -87(2)
B1A P1 B1B C5B 155(12)
C11B P1 B1B C5B 141.9(18)
C11A P1 B1B C1B -38.0(19)
C31 P1 B1B C1B -167.2(14)
C21 P1 B1B C1B 78.6(16)
B1A P1 B1B C1B -40(9)
C11B P1 B1B C1B -53(2)
C5B B1B C1B C2B -15(3)
P1 B1B C1B C2B 178.5(12)
B1B C1B C2B C3B 6.4(18)
C1B C2B C3B C4B 2.0(15)
C1B C2B C3B C6B 178.3(9)
C2B C3B C4B C5B -2.1(15)
C6B C3B C4B C5B -178.6(9)
C3B C4B C5B B1B -8(2)
C1B B1B C5B C4B 17(3)
P1 B1B C5B C4B -178.3(13)
C4B C3B C6B C7B -92.5(10)
C2B C3B C6B C7B 91.2(10)
C4B C3B C6B C8B 149.4(8)
C2B C3B C6B C8B -27.0(11)
C31 P1 C11A C16A -70.9(4)
C21 P1 C11A C16A 44.2(4)
B1A P1 C11A C16A 164.1(6)
C11B P1 C11A C16A -97(3)
B1B P1 C11A C16A 163.9(10)
C31 P1 C11A C12A 61.5(3)
C21 P1 C11A C12A 176.6(3)
B1A P1 C11A C12A -63.5(6)
C11B P1 C11A C12A 36(3)
B1B P1 C11A C12A -63.7(10)
C16A C11A C12A C13A -54.6(5)
P1 C11A C12A C13A 169.5(3)
C11A C12A C13A C14A 54.8(5)
C12A C13A C14A C15A -55.5(6)
C13A C14A C15A C16A 56.0(6)
C12A C11A C16A C15A 55.0(5)
P1 C11A C16A C15A -172.4(4)
C14A C15A C16A C11A -55.9(6)
C11A P1 C11B C12B -50(3)
C31 P1 C11B C12B 153.6(12)
C21 P1 C11B C12B -92.3(13)
B1A P1 C11B C12B 35.1(15)
B1B P1 C11B C12B 36.9(17)
C11A P1 C11B C16B 79(3)
C31 P1 C11B C16B -76.9(11)
C21 P1 C11B C16B 37.2(12)
B1A P1 C11B C16B 164.7(11)
B1B P1 C11B C16B 166.4(12)
C16B C11B C12B C13B 53.7(18)
P1 C11B C12B C13B -178.1(10)
C11B C12B C13B C14B -55.2(18)
C12B C13B C14B C15B 50(2)
C13B C14B C15B C16B -45(3)
C14B C15B C16B C11B 43(2)
C12B C11B C16B C15B -48.6(18)
P1 C11B C16B C15B -179.3(11)
C11A P1 C21 C22 -175.4(2)
C31 P1 C21 C22 -54.16(17)
B1A P1 C21 C22 67.5(5)
C11B P1 C21 C22 -166.4(6)
B1B P1 C21 C22 60.6(8)
C11A P1 C21 C26 60.7(2)
C31 P1 C21 C26 -178.10(14)
B1A P1 C21 C26 -56.4(5)
C11B P1 C21 C26 69.7(6)
B1B P1 C21 C26 -63.4(8)
C26 C21 C22 C23 -53.6(3)
P1 C21 C22 C23 -177.26(17)
C21 C22 C23 C24 55.7(3)
C22 C23 C24 C25 -56.6(3)
C23 C24 C25 C26 56.2(3)
C24 C25 C26 C21 -55.3(3)
C22 C21 C26 C25 53.6(3)
P1 C21 C26 C25 178.50(16)
C11A P1 C31 C36 59.2(2)
C21 P1 C31 C36 -54.52(17)
B1A P1 C31 C36 -177.2(5)
C11B P1 C31 C36 65.1(7)
B1B P1 C31 C36 -171.0(8)
C11A P1 C31 C32 -70.7(2)
C21 P1 C31 C32 175.55(14)
B1A P1 C31 C32 52.9(5)
C11B P1 C31 C32 -64.9(7)
B1B P1 C31 C32 59.1(8)
C36 C31 C32 C33 59.8(2)
P1 C31 C32 C33 -166.98(15)
C31 C32 C33 C34 -57.7(2)
C32 C33 C34 C35 55.0(3)
C33 C34 C35 C36 -54.2(3)
C34 C35 C36 C31 56.4(3)
C32 C31 C36 C35 -59.4(2)
P1 C31 C36 C35 168.37(16)
